data_7056402
loop_
_publ_author_name
'Kumar, Santosh'
'Garg, Shipra'
'Sharma, Raj Pal'
'Venugoplan, Paloth'
'Tenti, Lorenzo'
'Ferretti, Valeria'
'Nivelle, Laetitia'
'Tarpin, Michel'
'Guillon, Emmanuel'

_publ_section_title
;
 Four monomeric copper(II) complexes of non-steroidal anti-inflammatory
 drug Ibuprofen and N-donor ligands: Syntheses, characterization, crystal
 structures and cytotoxicity studies.
;
_journal_name_full 'New J. Chem.'
_journal_paper_doi 10.1039/C7NJ00247E
_journal_year 2017
_chemical_formula_moiety 'C34 H52 Cu N2 O4, 2(H2 O)'
_chemical_formula_sum 'C34 H56 Cu N2 O6'
_chemical_formula_weight 652.34
_space_group_crystal_system monoclinic
_space_group_IT_number 14
_space_group_name_Hall '-P 2ybc'
_space_group_name_H-M_alt 'P 1 21/c 1'
_symmetry_space_group_name_Hall '-P 2ybc'
_symmetry_space_group_name_H-M 'P 1 21/c 1'
_atom_sites_solution_hydrogens mixed
_audit_creation_method SHELXL-2014/7
_audit_update_record
;
2016-10-12 deposited with the CCDC.
2017-07-06 downloaded from the CCDC.
;
_cell_angle_alpha 90
_cell_angle_beta 94.8030(14)
_cell_angle_gamma 90
_cell_formula_units_Z 2
_cell_length_a 16.5388(4)
_cell_length_b 6.1918(1)
_cell_length_c 17.4653(4)
_cell_measurement_reflns_used 24641
_cell_measurement_temperature 295
_cell_measurement_theta_max 28.
_cell_measurement_theta_min 2.
_cell_volume 1782.25(7)
_computing_cell_refinement 'DENZO-SMN (Otwinowski & Minor, 1997)'
_computing_data_collection 'Kappa CCD server software (Nonius, 1997)'
_computing_data_reduction 'DENZO-SMN (Otwinowski & Minor, 1997)'
_computing_molecular_graphics 'ORTEPIII (Burnett & Johnson, 1996)'
_computing_publication_material
;
SHELXL-2014/7 (Sheldrick, 2014; WINGX (Farrugia, 1999)
;
_computing_structure_refinement 'SHELXL-2014/7 (Sheldrick, 2014)'
_computing_structure_solution 'SIR97 (Altomare et al.,1999)'
_diffrn_ambient_temperature 295
_diffrn_measured_fraction_theta_full 0.994
_diffrn_measured_fraction_theta_max 0.995
_diffrn_measurement_device_type 'Nonius Kappa CCD'
_diffrn_measurement_method '\f scans and \w scans'
_diffrn_radiation_type MoK\a
_diffrn_radiation_wavelength 0.71073
_diffrn_reflns_av_R_equivalents 0.0397
_diffrn_reflns_av_unetI/netI 0.0263
_diffrn_reflns_Laue_measured_fraction_full 0.994
_diffrn_reflns_Laue_measured_fraction_max 0.995
_diffrn_reflns_limit_h_max 21
_diffrn_reflns_limit_h_min -21
_diffrn_reflns_limit_k_max 8
_diffrn_reflns_limit_k_min -6
_diffrn_reflns_limit_l_max 23
_diffrn_reflns_limit_l_min -22
_diffrn_reflns_number 24641
_diffrn_reflns_point_group_measured_fraction_full 0.994
_diffrn_reflns_point_group_measured_fraction_max 0.995
_diffrn_reflns_theta_full 25.242
_diffrn_reflns_theta_max 28.000
_diffrn_reflns_theta_min 3.492
_exptl_absorpt_coefficient_mu 0.655
_exptl_absorpt_correction_T_max 0.945
_exptl_absorpt_correction_T_min 0.848
_exptl_absorpt_correction_type multi-scan
_exptl_absorpt_process_details
;
multi-scan from symmetry-related measurements 
 Sortav (Blessing 1995)
;
_exptl_crystal_colour violet
_exptl_crystal_density_diffrn 1.216
_exptl_crystal_description plate
_exptl_crystal_F_000 702
_exptl_crystal_size_max 0.47
_exptl_crystal_size_mid 0.20
_exptl_crystal_size_min 0.09
_refine_diff_density_max 0.917
_refine_diff_density_min -0.638
_refine_diff_density_rms 0.065
_refine_ls_extinction_method none
_refine_ls_goodness_of_fit_ref 1.064
_refine_ls_hydrogen_treatment mixed
_refine_ls_matrix_type full
_refine_ls_number_parameters 235
_refine_ls_number_reflns 4282
_refine_ls_number_restraints 5
_refine_ls_restrained_S_all 1.067
_refine_ls_R_factor_all 0.0711
_refine_ls_R_factor_gt 0.0548
_refine_ls_shift/su_max 0.001
_refine_ls_shift/su_mean 0.000
_refine_ls_structure_factor_coef Fsqd
_refine_ls_weighting_details 'w=1/[\s^2^(Fo^2^)+(0.0721P)^2^+1.3811P] where P=(Fo^2^+2Fc^2^)/3'
_refine_ls_weighting_scheme calc
_refine_ls_wR_factor_gt 0.1423
_refine_ls_wR_factor_ref 0.1572
_reflns_Friedel_coverage 0.000
_reflns_number_gt 3371
_reflns_number_total 4282
_reflns_threshold_expression 'I > 2\s(I)'
_cod_data_source_file c7nj00247e2.cif
_cod_data_source_block pyrrolidine
_cod_database_code 7056402
_shelx_shelxl_version_number 2014/7
_shelx_space_group_comment
;
The symmetry employed for this shelxl refinement is uniquely defined
by the following loop, which should always be used as a source of
symmetry information in preference to the above space-group names.
They are only intended as comments.
;

loop_
_space_group_symop_operation_xyz
'x, y, z'
'-x, y+1/2, -z+1/2'
'-x, -y, -z'
'x, -y-1/2, z-1/2'

loop_
_atom_site_label
_atom_site_type_symbol
_atom_site_fract_x
_atom_site_fract_y
_atom_site_fract_z
_atom_site_U_iso_or_equiv
_atom_site_adp_type
_atom_site_occupancy
_atom_site_site_symmetry_order
_atom_site_calc_flag
_atom_site_refinement_flags_posn
_atom_site_refinement_flags_adp
_atom_site_refinement_flags_occupancy
_atom_site_disorder_assembly
_atom_site_disorder_group
C15 C 0.5413(12) -0.277(2) 0.1432(14) 0.100(5) Uani 0.6 1 d D . P A 1
H15 H 0.5288 -0.3165 0.1952 0.120 Uiso 0.6 1 calc R U P A 1
C15A C 0.5299(19) -0.367(5) 0.1466(14) 0.112(9) Uani 0.4 1 d D . P A 2
H15A H 0.5036 -0.4725 0.1780 0.134 Uiso 0.4 1 calc R U P A 2
C16 C 0.6078(18) -0.423(6) 0.123(2) 0.174(12) Uani 0.6 1 d D . P A 1
H16A H 0.6337 -0.3636 0.0808 0.261 Uiso 0.6 1 calc R U P A 1
H16B H 0.5858 -0.5624 0.1094 0.261 Uiso 0.6 1 calc R U P A 1
H16C H 0.6469 -0.4372 0.1668 0.261 Uiso 0.6 1 calc R U P A 1
C17 C 0.5707(5) -0.065(2) 0.1478(7) 0.129(4) Uani 0.6 1 d D . P A 1
H17A H 0.5916 -0.0260 0.1000 0.194 Uiso 0.6 1 calc R U P A 1
H17B H 0.6133 -0.0548 0.1886 0.194 Uiso 0.6 1 calc R U P A 1
H17C H 0.5275 0.0317 0.1580 0.194 Uiso 0.6 1 calc R U P A 1
C16A C 0.599(3) -0.506(8) 0.121(2) 0.160(19) Uani 0.4 1 d D . P A 2
H16D H 0.6128 -0.4601 0.0715 0.239 Uiso 0.4 1 calc R U P A 2
H16E H 0.5821 -0.6547 0.1186 0.239 Uiso 0.4 1 calc R U P A 2
H16F H 0.6455 -0.4922 0.1576 0.239 Uiso 0.4 1 calc R U P A 2
C17A C 0.5549(7) -0.206(3) 0.2068(9) 0.126(6) Uani 0.4 1 d D . P A 2
H17D H 0.6026 -0.1317 0.1932 0.189 Uiso 0.4 1 calc R U P A 2
H17E H 0.5665 -0.2785 0.2551 0.189 Uiso 0.4 1 calc R U P A 2
H17F H 0.5119 -0.1039 0.2111 0.189 Uiso 0.4 1 calc R U P A 2
C14 C 0.4649(2) -0.3255(8) 0.0904(2) 0.0839(11) Uani 1 1 d . . . . .
H14A H 0.4757 -0.2954 0.0378 0.126 Uiso 0.6 1 calc R U P A 1
H14B H 0.4523 -0.4780 0.0940 0.126 Uiso 0.6 1 calc R U P A 1
H14C H 0.4450 -0.4645 0.0714 0.126 Uiso 0.4 1 calc R U P A 2
H14D H 0.4876 -0.2532 0.0479 0.126 Uiso 0.4 1 calc R U P A 2
Cu1 Cu 0.0000 0.0000 0.0000 0.04242(16) Uani 1 2 d S . P . .
N1 N -0.07285(13) 0.1978(4) 0.05294(13) 0.0507(5) Uani 1 1 d D . . . .
O1 O 0.09406(11) 0.1207(3) 0.05834(13) 0.0599(5) Uani 1 1 d . . . . .
O2 O 0.06444(19) -0.0361(4) 0.16430(15) 0.0817(7) Uani 1 1 d . . . . .
O1W O -0.0079(3) -0.4719(6) 0.1767(2) 0.1028(10) Uani 1 1 d D . . . .
C1 C -0.1195(2) 0.3590(5) 0.0047(2) 0.0646(8) Uani 1 1 d . . . . .
H1A H -0.1330 0.3023 -0.0466 0.078 Uiso 1 1 calc R U . . .
H1B H -0.0881 0.4903 0.0007 0.078 Uiso 1 1 calc R U . . .
C2 C -0.1953(2) 0.4037(8) 0.0437(3) 0.0889(12) Uani 1 1 d . . . . .
H2A H -0.1898 0.5368 0.0729 0.107 Uiso 1 1 calc R U . . .
H2B H -0.2416 0.4169 0.0060 0.107 Uiso 1 1 calc R U . . .
C3 C -0.2059(2) 0.2224(9) 0.0942(3) 0.1051(15) Uani 1 1 d . . . . .
H3A H -0.2541 0.1417 0.0762 0.126 Uiso 1 1 calc R U . . .
H3B H -0.2127 0.2739 0.1457 0.126 Uiso 1 1 calc R U . . .
C4 C -0.1342(2) 0.0828(7) 0.0950(2) 0.0818(11) Uani 1 1 d . . . . .
H4A H -0.1483 -0.0539 0.0703 0.098 Uiso 1 1 calc R U . . .
H4B H -0.1130 0.0543 0.1475 0.098 Uiso 1 1 calc R U . . .
C5 C 0.10755(18) 0.0800(6) 0.1279(2) 0.0621(8) Uani 1 1 d . . . . .
C6 C 0.1854(2) 0.1888(8) 0.1639(3) 0.0990(16) Uani 1 1 d . . . . .
H6 H 0.1901 0.3200 0.1332 0.119 Uiso 1 1 calc R U . . .
C7 C 0.1841(2) 0.2643(11) 0.2380(3) 0.133(2) Uani 1 1 d . . . . .
H7A H 0.1744 0.1462 0.2716 0.200 Uiso 1 1 calc R U . . .
H7B H 0.1418 0.3696 0.2400 0.200 Uiso 1 1 calc R U . . .
H7C H 0.2355 0.3296 0.2539 0.200 Uiso 1 1 calc R U . . .
C8 C 0.2580(2) 0.0520(6) 0.1450(2) 0.0699(10) Uani 1 1 d . . . . .
C9 C 0.2718(2) -0.1520(8) 0.1767(2) 0.0804(11) Uani 1 1 d . . . . .
H9 H 0.2362 -0.2076 0.2101 0.096 Uiso 1 1 calc R U . . .
C10 C 0.3388(2) -0.2747(7) 0.1588(2) 0.0753(9) Uani 1 1 d . . . . .
H10 H 0.3473 -0.4108 0.1805 0.090 Uiso 1 1 calc R U . . .
C11 C 0.39192(17) -0.1961(6) 0.10958(19) 0.0643(8) Uani 1 1 d . . . . .
C12 C 0.3764(3) 0.0040(7) 0.0787(3) 0.0835(11) Uani 1 1 d . . . . .
H12 H 0.4115 0.0599 0.0448 0.100 Uiso 1 1 calc R U . . .
C13 C 0.3108(2) 0.1252(7) 0.0960(3) 0.0868(11) Uani 1 1 d . . . . .
H13 H 0.3026 0.2604 0.0735 0.104 Uiso 1 1 calc R U . . .
H1N H -0.0445(17) 0.276(5) 0.0864(15) 0.061(9) Uiso 1 1 d D . . . .
H1W H -0.021(3) -0.470(9) 0.2228(16) 0.13(2) Uiso 1 1 d D . . . .
H2W H 0.010(3) -0.341(5) 0.172(4) 0.14(2) Uiso 1 1 d D . . . .

loop_
_atom_site_aniso_label
_atom_site_aniso_U_11
_atom_site_aniso_U_22
_atom_site_aniso_U_33
_atom_site_aniso_U_23
_atom_site_aniso_U_13
_atom_site_aniso_U_12
C15 0.052(5) 0.114(9) 0.131(10) -0.042(7) -0.012(5) 0.030(6)
C15A 0.077(13) 0.18(3) 0.077(9) -0.049(14) -0.015(7) 0.057(17)
C16 0.076(7) 0.22(3) 0.223(19) -0.113(16) -0.036(9) 0.066(11)
C17 0.076(5) 0.194(11) 0.115(7) -0.043(8) -0.003(5) -0.015(6)
C16A 0.11(2) 0.22(4) 0.133(16) -0.087(19) -0.041(13) 0.12(3)
C17A 0.074(7) 0.185(16) 0.114(9) -0.072(11) -0.030(7) 0.032(8)
C14 0.0539(18) 0.102(3) 0.095(3) -0.026(2) 0.0031(17) 0.0159(19)
Cu1 0.0342(2) 0.0445(2) 0.0486(3) 0.00484(18) 0.00372(16) 0.00487(17)
N1 0.0424(11) 0.0573(13) 0.0527(12) 0.0032(10) 0.0061(9) 0.0081(10)
O1 0.0417(10) 0.0627(12) 0.0743(13) -0.0083(10) -0.0005(9) 0.0013(9)
O2 0.0906(19) 0.0839(17) 0.0692(15) 0.0063(13) -0.0017(14) 0.0212(14)
O1W 0.112(3) 0.108(3) 0.090(2) -0.0318(19) 0.0196(19) -0.0165(19)
C1 0.0720(19) 0.0516(15) 0.0714(19) 0.0091(14) 0.0116(15) 0.0181(14)
C2 0.070(2) 0.095(3) 0.103(3) 0.005(2) 0.010(2) 0.039(2)
C3 0.064(2) 0.121(4) 0.136(4) 0.018(3) 0.039(2) 0.018(2)
C4 0.078(2) 0.081(2) 0.092(2) 0.029(2) 0.043(2) 0.021(2)
C5 0.0454(14) 0.0670(18) 0.072(2) -0.0201(16) -0.0043(14) 0.0162(14)
C6 0.0511(18) 0.120(3) 0.120(3) -0.067(3) -0.0253(19) 0.022(2)
C7 0.061(2) 0.177(5) 0.161(5) -0.113(4) 0.006(3) 0.000(3)
C8 0.0492(16) 0.076(2) 0.080(2) -0.0309(18) -0.0215(15) 0.0159(15)
C9 0.0547(18) 0.112(3) 0.076(2) -0.013(2) 0.0131(16) 0.0007(19)
C10 0.0584(18) 0.080(2) 0.087(2) 0.0029(19) 0.0014(16) 0.0131(17)
C11 0.0447(14) 0.081(2) 0.0660(17) -0.0160(16) -0.0031(13) 0.0101(14)
C12 0.070(2) 0.097(3) 0.083(2) 0.008(2) 0.0081(19) 0.009(2)
C13 0.074(2) 0.084(3) 0.100(3) 0.002(2) -0.005(2) 0.016(2)

loop_
_atom_type_symbol
_atom_type_description
_atom_type_scat_dispersion_real
_atom_type_scat_dispersion_imag
_atom_type_scat_source
Cu Cu 0.3201 1.2651 'International Tables Vol C Tables 4.2.6.8 and 6.1.1.4'
C C 0.0033 0.0016 'International Tables Vol C Tables 4.2.6.8 and 6.1.1.4'
H H 0.0000 0.0000 'International Tables Vol C Tables 4.2.6.8 and 6.1.1.4'
N N 0.0061 0.0033 'International Tables Vol C Tables 4.2.6.8 and 6.1.1.4'
O O 0.0106 0.0060 'International Tables Vol C Tables 4.2.6.8 and 6.1.1.4'

loop_
_geom_angle_atom_site_label_1
_geom_angle_atom_site_label_2
_geom_angle_atom_site_label_3
_geom_angle
_geom_angle_site_symmetry_1
_geom_angle_site_symmetry_3
C17 C15 C16 109(2) . .
C17 C15 C14 119.0(14) . .
C16 C15 C14 109.2(16) . .
C17 C15 H15 106.3 . .
C16 C15 H15 106.3 . .
C14 C15 H15 106.3 . .
C14 C15A C17A 121.4(17) . .
C14 C15A C16A 116.4(18) . .
C17A C15A C16A 115(2) . .
C14 C15A H15A 99.3 . .
C17A C15A H15A 99.3 . .
C16A C15A H15A 99.3 . .
C15 C16 H16A 109.5 . .
C15 C16 H16B 109.5 . .
H16A C16 H16B 109.5 . .
C15 C16 H16C 109.5 . .
H16A C16 H16C 109.5 . .
H16B C16 H16C 109.5 . .
C15 C17 H17A 109.5 . .
C15 C17 H17B 109.5 . .
H17A C17 H17B 109.5 . .
C15 C17 H17C 109.5 . .
H17A C17 H17C 109.5 . .
H17B C17 H17C 109.5 . .
C15A C16A H16D 109.5 . .
C15A C16A H16E 109.5 . .
H16D C16A H16E 109.5 . .
C15A C16A H16F 109.5 . .
H16D C16A H16F 109.5 . .
H16E C16A H16F 109.5 . .
C15A C17A H17D 109.5 . .
C15A C17A H17E 109.5 . .
H17D C17A H17E 109.5 . .
C15A C17A H17F 109.5 . .
H17D C17A H17F 109.5 . .
H17E C17A H17F 109.5 . .
C15A C14 C11 121.1(9) . .
C11 C14 C15 113.4(7) . .
C11 C14 H14A 108.9 . .
C15 C14 H14A 108.9 . .
C11 C14 H14B 108.9 . .
C15 C14 H14B 108.9 . .
H14A C14 H14B 107.7 . .
C15A C14 H14C 107.0 . .
C11 C14 H14C 107.0 . .
C15A C14 H14D 107.0 . .
C11 C14 H14D 107.0 . .
H14C C14 H14D 106.8 . .
O1 Cu1 O1 180.0 . 3
O1 Cu1 N1 90.51(9) . .
O1 Cu1 N1 89.48(9) 3 .
O1 Cu1 N1 89.49(9) . 3
O1 Cu1 N1 90.52(9) 3 3
N1 Cu1 N1 180.0 . 3
C1 N1 C4 105.1(2) . .
C1 N1 Cu1 117.09(18) . .
C4 N1 Cu1 113.5(2) . .
C1 N1 H1N 104(2) . .
C4 N1 H1N 107(2) . .
Cu1 N1 H1N 110(2) . .
C5 O1 Cu1 120.5(2) . .
H1W O1W H2W 101(5) . .
N1 C1 C2 106.3(3) . .
N1 C1 H1A 110.5 . .
C2 C1 H1A 110.5 . .
N1 C1 H1B 110.5 . .
C2 C1 H1B 110.5 . .
H1A C1 H1B 108.7 . .
C3 C2 C1 106.4(3) . .
C3 C2 H2A 110.5 . .
C1 C2 H2A 110.5 . .
C3 C2 H2B 110.5 . .
C1 C2 H2B 110.5 . .
H2A C2 H2B 108.6 . .
C2 C3 C4 108.9(3) . .
C2 C3 H3A 109.9 . .
C4 C3 H3A 109.9 . .
C2 C3 H3B 109.9 . .
C4 C3 H3B 109.9 . .
H3A C3 H3B 108.3 . .
C3 C4 N1 107.3(3) . .
C3 C4 H4A 110.2 . .
N1 C4 H4A 110.2 . .
C3 C4 H4B 110.2 . .
N1 C4 H4B 110.2 . .
H4A C4 H4B 108.5 . .
O2 C5 O1 124.1(3) . .
O2 C5 C6 123.1(4) . .
O1 C5 C6 112.7(4) . .
C7 C6 C8 117.7(4) . .
C7 C6 C5 117.1(4) . .
C8 C6 C5 108.3(3) . .
C7 C6 H6 104.0 . .
C8 C6 H6 104.0 . .
C5 C6 H6 104.0 . .
C6 C7 H7A 109.5 . .
C6 C7 H7B 109.5 . .
H7A C7 H7B 109.5 . .
C6 C7 H7C 109.5 . .
H7A C7 H7C 109.5 . .
H7B C7 H7C 109.5 . .
C13 C8 C9 117.5(3) . .
C13 C8 C6 120.8(4) . .
C9 C8 C6 121.6(4) . .
C8 C9 C10 120.7(4) . .
C8 C9 H9 119.6 . .
C10 C9 H9 119.6 . .
C11 C10 C9 120.6(4) . .
C11 C10 H10 119.7 . .
C9 C10 H10 119.7 . .
C12 C11 C10 117.5(3) . .
C12 C11 C14 121.4(4) . .
C10 C11 C14 121.2(4) . .
C11 C12 C13 122.2(4) . .
C11 C12 H12 118.9 . .
C13 C12 H12 118.9 . .
C8 C13 C12 121.4(4) . .
C8 C13 H13 119.3 . .
C12 C13 H13 119.3 . .

loop_
_geom_bond_atom_site_label_1
_geom_bond_atom_site_label_2
_geom_bond_distance
_geom_bond_site_symmetry_2
C15 C17 1.400(17) .
C15 C16 1.489(18) .
C15 C14 1.53(2) .
C15 H15 0.9800 .
C15A C14 1.42(3) .
C15A C17A 1.48(2) .
C15A C16A 1.53(2) .
C15A H15A 0.9800 .
C16 H16A 0.9600 .
C16 H16B 0.9600 .
C16 H16C 0.9600 .
C17 H17A 0.9600 .
C17 H17B 0.9600 .
C17 H17C 0.9600 .
C16A H16D 0.9600 .
C16A H16E 0.9600 .
C16A H16F 0.9600 .
C17A H17D 0.9600 .
C17A H17E 0.9600 .
C17A H17F 0.9600 .
C14 C11 1.509(4) .
C14 H14A 0.9700 .
C14 H14B 0.9700 .
C14 H14C 0.9700 .
C14 H14D 0.9700 .
Cu1 O1 1.9368(19) .
Cu1 O1 1.9368(19) 3
Cu1 N1 1.998(2) .
Cu1 N1 1.998(2) 3
N1 C1 1.481(4) .
N1 C4 1.484(4) .
N1 H1N 0.864(18) .
O1 C5 1.242(4) .
O2 C5 1.227(5) .
O1W H1W 0.85(2) .
O1W H2W 0.87(2) .
C1 C2 1.502(5) .
C1 H1A 0.9700 .
C1 H1B 0.9700 .
C2 C3 1.447(6) .
C2 H2A 0.9700 .
C2 H2B 0.9700 .
C3 C4 1.466(5) .
C3 H3A 0.9700 .
C3 H3B 0.9700 .
C4 H4A 0.9700 .
C4 H4B 0.9700 .
C5 C6 1.540(5) .
C6 C7 1.378(6) .
C6 C8 1.528(5) .
C6 H6 0.9800 .
C7 H7A 0.9600 .
C7 H7B 0.9600 .
C7 H7C 0.9600 .
C8 C13 1.352(6) .
C8 C9 1.390(6) .
C9 C10 1.400(5) .
C9 H9 0.9300 .
C10 C11 1.369(5) .
C10 H10 0.9300 .
C11 C12 1.367(5) .
C12 C13 1.374(5) .
C12 H12 0.9300 .
C13 H13 0.9300 .
